data_7103212
loop_
_publ_author_name
'Solomon, Sophia A'
'Muryn, Christopher A'
'Layfield, Richard A'

_publ_section_title
;
 s-Block metal complexes of a bulky, donor-functionalized allyl ligand.
;
_journal_issue 27
_journal_name_full 'Chemical communications (Cambridge, England)'
_journal_page_first 3142
_journal_page_last 3144
_journal_paper_doi 10.1039/b803364a
_journal_year 2008
_chemical_formula_sum 'C28 H58 Mg O2 Si4'
_chemical_formula_weight 563.41
_chemical_name_systematic
;
?
;
_space_group_IT_number 56
_symmetry_cell_setting orthorhombic
_symmetry_space_group_name_Hall '-P 2ab 2ac'
_symmetry_space_group_name_H-M 'P c c n'
_atom_sites_solution_hydrogens geom
_atom_sites_solution_primary direct
_atom_sites_solution_secondary difmap
_audit_creation_method SHELXL-97
_cell_angle_alpha 90.00
_cell_angle_beta 90.00
_cell_angle_gamma 90.00
_cell_formula_units_Z 4
_cell_length_a 12.0480(10)
_cell_length_b 15.1550(10)
_cell_length_c 19.4280(10)
_cell_measurement_reflns_used 2176
_cell_measurement_temperature 100(2)
_cell_measurement_theta_max 28.6568
_cell_measurement_theta_min 2.6866
_cell_volume 3547.3(4)
_computing_cell_refinement
;
CrysAlis RED, Oxford Diffraction Ltd.,
Version 1.171.32.4 (release 27-04-2006 CrysAlis171 .NET)
(compiled Apr 27 2007,17:53:11)
;
_computing_data_collection
;
CrysAlis CCD, Oxford Diffraction Ltd.,
Version 1.171.32.4 (release 27-04-2006 CrysAlis171 .NET)
(compiled Apr 27 2007,17:53:11)
;
_computing_data_reduction
;
CrysAlis RED, Oxford Diffraction Ltd.,
Version 1.171.32.4 (release 27-04-2006 CrysAlis171 .NET)
(compiled Apr 27 2007,17:53:11)
;
_computing_molecular_graphics 'SHELXL-97 (Sheldrick, 1997)'
_computing_publication_material 'SHELXL-97 (Sheldrick, 1997)'
_computing_structure_refinement 'SHELXL-97 (Sheldrick, 1997)'
_computing_structure_solution 'SHELXS-97 (Sheldrick, 1990)'
_diffrn_ambient_temperature 100(2)
_diffrn_detector_area_resol_mean 8.3367
_diffrn_measured_fraction_theta_full 0.994
_diffrn_measured_fraction_theta_max 0.994
_diffrn_measurement_device_type 'Oxford Diffraction XCalibur 2'
_diffrn_measurement_method 'phi and omega'
_diffrn_radiation_monochromator graphite
_diffrn_radiation_source 'Enhance (Mo) X-ray Source'
_diffrn_radiation_type MoK\a
_diffrn_radiation_wavelength 0.71069
_diffrn_reflns_av_R_equivalents 0.1090
_diffrn_reflns_av_sigmaI/netI 0.1451
_diffrn_reflns_limit_h_max 13
_diffrn_reflns_limit_h_min -14
_diffrn_reflns_limit_k_max 17
_diffrn_reflns_limit_k_min -17
_diffrn_reflns_limit_l_max 14
_diffrn_reflns_limit_l_min -23
_diffrn_reflns_number 11765
_diffrn_reflns_theta_full 25.02
_diffrn_reflns_theta_max 25.02
_diffrn_reflns_theta_min 4.20
_exptl_absorpt_coefficient_mu 0.206
_exptl_absorpt_correction_T_max 0.9797
_exptl_absorpt_correction_T_min 0.8524
_exptl_absorpt_correction_type multi-scan
_exptl_absorpt_process_details
;
CrysAlis RED, Oxford Diffraction Ltd.,
Version 1.171.32.4 (release 27-04-2006 CrysAlis171 .NET)
(compiled Apr 27 2007,17:53:11)
Empirical absorption correction using spherical harmonics,
implemented in SCALE3 ABSPACK scaling algorithm.
;
_exptl_crystal_colour White
_exptl_crystal_density_diffrn 1.055
_exptl_crystal_density_method 'not measured'
_exptl_crystal_description Needle
_exptl_crystal_F_000 1240
_exptl_crystal_size_max 0.8
_exptl_crystal_size_mid 0.1
_exptl_crystal_size_min 0.1
_refine_diff_density_max 0.353
_refine_diff_density_min -0.294
_refine_diff_density_rms 0.068
_refine_ls_extinction_method none
_refine_ls_goodness_of_fit_ref 0.925
_refine_ls_hydrogen_treatment mixed
_refine_ls_matrix_type full
_refine_ls_number_parameters 171
_refine_ls_number_reflns 3120
_refine_ls_number_restraints 0
_refine_ls_restrained_S_all 0.925
_refine_ls_R_factor_all 0.1348
_refine_ls_R_factor_gt 0.0572
_refine_ls_shift/su_max 0.000
_refine_ls_shift/su_mean 0.000
_refine_ls_structure_factor_coef Fsqd
_refine_ls_weighting_details 'calc w=1/[\s^2^(Fo^2^)+(0.0360P)^2^+0.0000P] where P=(Fo^2^+2Fc^2^)/3'
_refine_ls_weighting_scheme calc
_refine_ls_wR_factor_gt 0.0859
_refine_ls_wR_factor_ref 0.1075
_reflns_number_gt 1655
_reflns_number_total 3120
_reflns_threshold_expression >2sigma(I)
_cod_data_source_file b803364a.txt
_cod_data_source_block compound3
_cod_database_code 7103212

loop_
_symmetry_equiv_pos_as_xyz
'x, y, z'
'-x+1/2, -y+1/2, z'
'x+1/2, -y, -z+1/2'
'-x, y+1/2, -z+1/2'
'-x, -y, -z'
'x-1/2, y-1/2, -z'
'-x-1/2, y, z-1/2'
'x, -y-1/2, z-1/2'

loop_
_atom_site_label
_atom_site_type_symbol
_atom_site_fract_x
_atom_site_fract_y
_atom_site_fract_z
_atom_site_U_iso_or_equiv
_atom_site_adp_type
_atom_site_occupancy
_atom_site_symmetry_multiplicity
_atom_site_calc_flag
_atom_site_refinement_flags
_atom_site_disorder_assembly
_atom_site_disorder_group
Mg1 Mg 0.7500 0.2500 0.45240(7) 0.0197(4) Uani 1 2 d S . .
O1 O 0.71838(18) 0.34424(16) 0.52649(10) 0.0212(6) Uani 1 1 d . . .
Si1 Si 0.99062(8) 0.22890(7) 0.35472(5) 0.0234(3) Uani 1 1 d . . .
Si2 Si 0.79788(8) 0.55615(7) 0.37476(5) 0.0215(3) Uani 1 1 d . . .
C1 C 0.9087(3) 0.2961(2) 0.41318(18) 0.0211(10) Uani 1 1 d . . .
C2 C 0.8701(3) 0.3818(3) 0.38860(18) 0.0184(9) Uani 1 1 d . . .
C3 C 0.8442(3) 0.4573(2) 0.42163(16) 0.0178(9) Uani 1 1 d . . .
C4 C 0.8547(3) 0.4602(2) 0.49959(16) 0.0215(9) Uani 1 1 d . . .
H4A H 0.9150 0.4196 0.5136 0.026 Uiso 1 1 calc R . .
H4B H 0.8770 0.5205 0.5133 0.026 Uiso 1 1 calc R . .
C5 C 0.7515(3) 0.4358(2) 0.53856(15) 0.0203(9) Uani 1 1 d . . .
H5 H 0.6897 0.4754 0.5235 0.024 Uiso 1 1 calc R . .
C6 C 0.7600(3) 0.4392(2) 0.61630(15) 0.0223(9) Uani 1 1 d . . .
H6A H 0.7493 0.5002 0.6334 0.027 Uiso 1 1 calc R . .
H6B H 0.8330 0.4173 0.6321 0.027 Uiso 1 1 calc R . .
C7 C 0.6666(3) 0.3790(3) 0.64087(17) 0.0297(10) Uani 1 1 d . . .
H7A H 0.6926 0.3401 0.6785 0.036 Uiso 1 1 calc R . .
H7B H 0.6027 0.4141 0.6576 0.036 Uiso 1 1 calc R . .
C8 C 0.6346(3) 0.3251(3) 0.57812(17) 0.0308(11) Uani 1 1 d . . .
H8A H 0.6338 0.2614 0.5893 0.037 Uiso 1 1 calc R . .
H8B H 0.5600 0.3424 0.5614 0.037 Uiso 1 1 calc R . .
C9 C 0.9030(3) 0.1793(3) 0.28540(17) 0.0347(11) Uani 1 1 d . . .
H9A H 0.8516 0.1364 0.3057 0.052 Uiso 1 1 calc R . .
H9B H 0.9507 0.1495 0.2518 0.052 Uiso 1 1 calc R . .
H9C H 0.8606 0.2259 0.2623 0.052 Uiso 1 1 calc R . .
C10 C 1.1000(3) 0.2957(3) 0.31003(19) 0.0385(11) Uani 1 1 d . . .
H10A H 1.0653 0.3459 0.2867 0.058 Uiso 1 1 calc R . .
H10B H 1.1382 0.2587 0.2761 0.058 Uiso 1 1 calc R . .
H10C H 1.1537 0.3173 0.3439 0.058 Uiso 1 1 calc R . .
C11 C 1.0582(3) 0.1380(3) 0.40355(19) 0.0346(11) Uani 1 1 d . . .
H11A H 1.1138 0.1627 0.4349 0.052 Uiso 1 1 calc R . .
H11B H 1.0944 0.0974 0.3713 0.052 Uiso 1 1 calc R . .
H11C H 1.0021 0.1060 0.4301 0.052 Uiso 1 1 calc R . .
C12 C 0.8167(3) 0.5415(2) 0.28037(17) 0.0332(11) Uani 1 1 d . . .
H12A H 0.8937 0.5249 0.2708 0.050 Uiso 1 1 calc R . .
H12B H 0.7994 0.5970 0.2568 0.050 Uiso 1 1 calc R . .
H12C H 0.7668 0.4950 0.2639 0.050 Uiso 1 1 calc R . .
C13 C 0.8789(3) 0.6549(3) 0.4016(2) 0.0397(11) Uani 1 1 d . . .
H13A H 0.8707 0.6637 0.4513 0.060 Uiso 1 1 calc R . .
H13B H 0.8512 0.7070 0.3771 0.060 Uiso 1 1 calc R . .
H13C H 0.9574 0.6460 0.3905 0.060 Uiso 1 1 calc R . .
C14 C 0.6480(3) 0.5813(3) 0.38999(18) 0.0345(11) Uani 1 1 d . . .
H14A H 0.6031 0.5297 0.3779 0.052 Uiso 1 1 calc R . .
H14B H 0.6258 0.6316 0.3615 0.052 Uiso 1 1 calc R . .
H14C H 0.6367 0.5958 0.4386 0.052 Uiso 1 1 calc R . .
H1 H 0.943(3) 0.303(2) 0.4557(17) 0.041 Uiso 1 1 d . . .
H2 H 0.859(3) 0.381(2) 0.3405(17) 0.041 Uiso 1 1 d . . .

loop_
_atom_site_aniso_label
_atom_site_aniso_U_11
_atom_site_aniso_U_22
_atom_site_aniso_U_33
_atom_site_aniso_U_23
_atom_site_aniso_U_13
_atom_site_aniso_U_12
Mg1 0.0187(9) 0.0246(11) 0.0158(8) 0.000 0.000 0.0042(9)
O1 0.0206(15) 0.0231(15) 0.0201(12) -0.0027(12) 0.0073(11) 0.0009(13)
Si1 0.0208(6) 0.0247(6) 0.0246(5) 0.0033(5) 0.0050(5) 0.0066(6)
Si2 0.0227(6) 0.0212(6) 0.0206(5) 0.0004(5) 0.0008(5) 0.0013(6)
C1 0.020(2) 0.023(2) 0.021(2) 0.0006(19) -0.0027(17) 0.0009(19)
C2 0.012(2) 0.026(2) 0.018(2) 0.0033(19) 0.0033(18) -0.0006(19)
C3 0.0122(19) 0.023(3) 0.0187(19) -0.0014(18) 0.0007(16) 0.0009(18)
C4 0.024(2) 0.020(2) 0.0204(19) -0.0012(18) -0.0005(18) 0.0012(19)
C5 0.025(2) 0.014(2) 0.0211(19) -0.0018(19) -0.0035(18) 0.0068(19)
C6 0.025(2) 0.027(2) 0.0151(18) -0.0046(18) 0.0012(17) 0.000(2)
C7 0.030(2) 0.037(3) 0.022(2) -0.003(2) -0.0003(19) 0.001(2)
C8 0.027(2) 0.035(3) 0.030(2) -0.001(2) 0.007(2) 0.001(2)
C9 0.031(2) 0.045(3) 0.028(2) -0.009(2) 0.002(2) 0.006(2)
C10 0.029(2) 0.038(3) 0.048(3) 0.000(2) 0.014(2) 0.007(2)
C11 0.036(2) 0.031(3) 0.037(2) -0.002(2) 0.006(2) 0.012(2)
C12 0.044(3) 0.024(3) 0.031(2) 0.0037(19) 0.005(2) 0.004(2)
C13 0.042(3) 0.033(3) 0.044(2) 0.008(2) -0.012(2) 0.000(2)
C14 0.036(3) 0.034(3) 0.033(2) 0.007(2) 0.001(2) 0.011(2)

loop_
_atom_type_symbol
_atom_type_description
_atom_type_scat_dispersion_real
_atom_type_scat_dispersion_imag
_atom_type_scat_source
C C 0.0033 0.0016 'International Tables Vol C Tables 4.2.6.8 and 6.1.1.4'
H H 0.0000 0.0000 'International Tables Vol C Tables 4.2.6.8 and 6.1.1.4'
O O 0.0106 0.0060 'International Tables Vol C Tables 4.2.6.8 and 6.1.1.4'
Mg Mg 0.0486 0.0363 'International Tables Vol C Tables 4.2.6.8 and 6.1.1.4'
Si Si 0.0817 0.0704 'International Tables Vol C Tables 4.2.6.8 and 6.1.1.4'

loop_
_geom_angle_atom_site_label_1
_geom_angle_atom_site_label_2
_geom_angle_atom_site_label_3
_geom_angle
_geom_angle_site_symmetry_1
_geom_angle_site_symmetry_3
_geom_angle_publ_flag
O1 Mg1 O1 91.52(13) . 2_655 ?
O1 Mg1 C1 100.65(12) . . ?
O1 Mg1 C1 107.73(11) 2_655 . ?
O1 Mg1 C1 107.73(11) . 2_655 ?
O1 Mg1 C1 100.65(12) 2_655 2_655 ?
C1 Mg1 C1 138.9(2) . 2_655 ?
O1 Mg1 C2 135.84(10) . 2_655 ?
O1 Mg1 C2 84.78(10) 2_655 2_655 ?
C1 Mg1 C2 122.42(13) . 2_655 ?
C1 Mg1 C2 31.69(11) 2_655 2_655 ?
C8 O1 C5 105.5(2) . . ?
C8 O1 Mg1 118.2(2) . . ?
C5 O1 Mg1 135.92(19) . . ?
C1 Si1 C11 109.51(17) . . ?
C1 Si1 C9 111.64(16) . . ?
C11 Si1 C9 108.47(18) . . ?
C1 Si1 C10 111.67(18) . . ?
C11 Si1 C10 109.15(18) . . ?
C9 Si1 C10 106.28(17) . . ?
C3 Si2 C12 110.73(16) . . ?
C3 Si2 C13 110.90(17) . . ?
C12 Si2 C13 107.93(17) . . ?
C3 Si2 C14 112.40(17) . . ?
C12 Si2 C14 107.33(17) . . ?
C13 Si2 C14 107.34(19) . . ?
C2 C1 Si1 117.8(3) . . ?
C2 C1 Mg1 96.9(2) . . ?
Si1 C1 Mg1 121.16(19) . . ?
C2 C1 H1 110(2) . . ?
Si1 C1 H1 112(2) . . ?
Mg1 C1 H1 97(2) . . ?
C3 C2 C1 132.3(3) . . ?
C3 C2 H2 116(2) . . ?
C1 C2 H2 111(2) . . ?
C2 C3 C4 118.6(3) . . ?
C2 C3 Si2 121.7(3) . . ?
C4 C3 Si2 119.7(3) . . ?
C5 C4 C3 115.3(3) . . ?
C5 C4 H4A 108.5 . . ?
C3 C4 H4A 108.5 . . ?
C5 C4 H4B 108.5 . . ?
C3 C4 H4B 108.5 . . ?
H4A C4 H4B 107.5 . . ?
O1 C5 C4 112.2(3) . . ?
O1 C5 C6 102.2(3) . . ?
C4 C5 C6 116.0(3) . . ?
O1 C5 H5 108.7 . . ?
C4 C5 H5 108.7 . . ?
C6 C5 H5 108.7 . . ?
C5 C6 C7 104.0(3) . . ?
C5 C6 H6A 111.0 . . ?
C7 C6 H6A 111.0 . . ?
C5 C6 H6B 111.0 . . ?
C7 C6 H6B 111.0 . . ?
H6A C6 H6B 109.0 . . ?
C8 C7 C6 105.0(3) . . ?
C8 C7 H7A 110.8 . . ?
C6 C7 H7A 110.8 . . ?
C8 C7 H7B 110.8 . . ?
C6 C7 H7B 110.8 . . ?
H7A C7 H7B 108.8 . . ?
O1 C8 C7 105.7(3) . . ?
O1 C8 H8A 110.6 . . ?
C7 C8 H8A 110.6 . . ?
O1 C8 H8B 110.6 . . ?
C7 C8 H8B 110.6 . . ?
H8A C8 H8B 108.7 . . ?
Si1 C9 H9A 109.5 . . ?
Si1 C9 H9B 109.5 . . ?
H9A C9 H9B 109.5 . . ?
Si1 C9 H9C 109.5 . . ?
H9A C9 H9C 109.5 . . ?
H9B C9 H9C 109.5 . . ?
Si1 C10 H10A 109.5 . . ?
Si1 C10 H10B 109.5 . . ?
H10A C10 H10B 109.5 . . ?
Si1 C10 H10C 109.5 . . ?
H10A C10 H10C 109.5 . . ?
H10B C10 H10C 109.5 . . ?
Si1 C11 H11A 109.5 . . ?
Si1 C11 H11B 109.5 . . ?
H11A C11 H11B 109.5 . . ?
Si1 C11 H11C 109.5 . . ?
H11A C11 H11C 109.5 . . ?
H11B C11 H11C 109.5 . . ?
Si2 C12 H12A 109.5 . . ?
Si2 C12 H12B 109.5 . . ?
H12A C12 H12B 109.5 . . ?
Si2 C12 H12C 109.5 . . ?
H12A C12 H12C 109.5 . . ?
H12B C12 H12C 109.5 . . ?
Si2 C13 H13A 109.5 . . ?
Si2 C13 H13B 109.5 . . ?
H13A C13 H13B 109.5 . . ?
Si2 C13 H13C 109.5 . . ?
H13A C13 H13C 109.5 . . ?
H13B C13 H13C 109.5 . . ?
Si2 C14 H14A 109.5 . . ?
Si2 C14 H14B 109.5 . . ?
H14A C14 H14B 109.5 . . ?
Si2 C14 H14C 109.5 . . ?
H14A C14 H14C 109.5 . . ?
H14B C14 H14C 109.5 . . ?

loop_
_geom_bond_atom_site_label_1
_geom_bond_atom_site_label_2
_geom_bond_distance
_geom_bond_site_symmetry_2
_geom_bond_publ_flag
Mg1 O1 2.063(2) . ?
Mg1 O1 2.063(2) 2_655 ?
Mg1 C1 2.173(4) . ?
Mg1 C1 2.173(4) 2_655 ?
Mg1 C2 2.761(4) 2_655 ?
O1 C8 1.452(4) . ?
O1 C5 1.462(4) . ?
Si1 C1 1.817(4) . ?
Si1 C11 1.860(4) . ?
Si1 C9 1.869(3) . ?
Si1 C10 1.875(4) . ?
Si2 C3 1.840(4) . ?
Si2 C12 1.861(3) . ?
Si2 C13 1.861(4) . ?
Si2 C14 1.869(4) . ?
C1 C2 1.461(5) . ?
C1 H1 0.93(3) . ?
C2 C3 1.348(5) . ?
C2 H2 0.94(3) . ?
C3 C4 1.520(4) . ?
C4 C5 1.502(5) . ?
C4 H4A 0.9900 . ?
C4 H4B 0.9900 . ?
C5 C6 1.515(4) . ?
C5 H5 1.0000 . ?
C6 C7 1.525(5) . ?
C6 H6A 0.9900 . ?
C6 H6B 0.9900 . ?
C7 C8 1.517(4) . ?
C7 H7A 0.9900 . ?
C7 H7B 0.9900 . ?
C8 H8A 0.9900 . ?
C8 H8B 0.9900 . ?
C9 H9A 0.9800 . ?
C9 H9B 0.9800 . ?
C9 H9C 0.9800 . ?
C10 H10A 0.9800 . ?
C10 H10B 0.9800 . ?
C10 H10C 0.9800 . ?
C11 H11A 0.9800 . ?
C11 H11B 0.9800 . ?
C11 H11C 0.9800 . ?
C12 H12A 0.9800 . ?
C12 H12B 0.9800 . ?
C12 H12C 0.9800 . ?
C13 H13A 0.9800 . ?
C13 H13B 0.9800 . ?
C13 H13C 0.9800 . ?
C14 H14A 0.9800 . ?
C14 H14B 0.9800 . ?
C14 H14C 0.9800 . ?

loop_
_geom_torsion_atom_site_label_1
_geom_torsion_atom_site_label_2
_geom_torsion_atom_site_label_3
_geom_torsion_atom_site_label_4
_geom_torsion
_geom_torsion_site_symmetry_1
_geom_torsion_site_symmetry_2
_geom_torsion_site_symmetry_3
_geom_torsion_site_symmetry_4
_geom_torsion_publ_flag
O1 Mg1 O1 C8 -55.1(2) 2_655 . . . ?
C1 Mg1 O1 C8 -163.5(2) . . . . ?
C1 Mg1 O1 C8 46.6(2) 2_655 . . . ?
C2 Mg1 O1 C8 29.0(3) 2_655 . . . ?
O1 Mg1 O1 C5 133.1(3) 2_655 . . . ?
C1 Mg1 O1 C5 24.8(3) . . . . ?
C1 Mg1 O1 C5 -125.2(3) 2_655 . . . ?
C2 Mg1 O1 C5 -142.8(3) 2_655 . . . ?
C11 Si1 C1 C2 166.1(3) . . . . ?
C9 Si1 C1 C2 -73.8(3) . . . . ?
C10 Si1 C1 C2 45.1(3) . . . . ?
C11 Si1 C1 Mg1 -75.3(2) . . . . ?
C9 Si1 C1 Mg1 44.8(3) . . . . ?
C10 Si1 C1 Mg1 163.65(19) . . . . ?
O1 Mg1 C1 C2 -61.3(2) . . . . ?
O1 Mg1 C1 C2 -156.3(2) 2_655 . . . ?
C1 Mg1 C1 C2 72.2(2) 2_655 . . . ?
C2 Mg1 C1 C2 108.5(3) 2_655 . . . ?
O1 Mg1 C1 Si1 170.18(19) . . . . ?
O1 Mg1 C1 Si1 75.1(2) 2_655 . . . ?
C1 Mg1 C1 Si1 -56.38(18) 2_655 . . . ?
C2 Mg1 C1 Si1 -20.1(3) 2_655 . . . ?
Si1 C1 C2 C3 -153.3(3) . . . . ?
Mg1 C1 C2 C3 75.9(4) . . . . ?
C1 C2 C3 C4 0.0(6) . . . . ?
C1 C2 C3 Si2 179.7(3) . . . . ?
C12 Si2 C3 C2 -9.8(4) . . . . ?
C13 Si2 C3 C2 -129.6(3) . . . . ?
C14 Si2 C3 C2 110.2(3) . . . . ?
C12 Si2 C3 C4 169.8(3) . . . . ?
C13 Si2 C3 C4 50.0(3) . . . . ?
C14 Si2 C3 C4 -70.2(3) . . . . ?
C2 C3 C4 C5 -91.3(4) . . . . ?
Si2 C3 C4 C5 89.1(4) . . . . ?
C8 O1 C5 C4 167.7(3) . . . . ?
Mg1 O1 C5 C4 -19.8(4) . . . . ?
C8 O1 C5 C6 42.8(3) . . . . ?
Mg1 O1 C5 C6 -144.8(2) . . . . ?
C3 C4 C5 O1 63.7(4) . . . . ?
C3 C4 C5 C6 -179.3(3) . . . . ?
O1 C5 C6 C7 -35.8(3) . . . . ?
C4 C5 C6 C7 -158.2(3) . . . . ?
C5 C6 C7 C8 16.4(4) . . . . ?
C5 O1 C8 C7 -32.6(3) . . . . ?
Mg1 O1 C8 C7 153.3(2) . . . . ?
C6 C7 C8 O1 9.2(4) . . . . ?
